data_7218584
loop_
_publ_author_name
'Sun, Wei'
'Wang, Jinzeng'
'zhang, guonan'
'Liu, Zhiliang'

_publ_section_title
;
 A luminescent terbium MOF containing uncoordinated carboxyl groups
 exhibits highly selective sensing for Fe3+ ions
;
_journal_name_full 'RSC Adv.'
_journal_paper_doi 10.1039/C4RA10153G
_journal_year 2014
_chemical_formula_sum 'C16 H13 O11 Tb'
_chemical_formula_weight 540.18
_chemical_name_systematic
; 
 ? 
;
_space_group_IT_number 2
_symmetry_cell_setting triclinic
_symmetry_space_group_name_Hall '-P 1'
_symmetry_space_group_name_H-M 'P -1'
_atom_sites_solution_hydrogens geom
_atom_sites_solution_primary direct
_atom_sites_solution_secondary difmap
_audit_creation_method SHELXL-97
_cell_angle_alpha 66.855(11)
_cell_angle_beta 74.036(10)
_cell_angle_gamma 75.820(9)
_cell_formula_units_Z 2
_cell_length_a 8.8300(9)
_cell_length_b 10.2225(11)
_cell_length_c 10.2870(12)
_cell_measurement_reflns_used 970
_cell_measurement_temperature 293(2)
_cell_measurement_theta_max 20.8610
_cell_measurement_theta_min 2.8860
_cell_volume 810.99(17)
_computing_structure_refinement 'SHELXL-97 (Sheldrick, 1997)'
_computing_structure_solution 'SHELXS-97 (Sheldrick, 1990)'
_diffrn_ambient_temperature 293(2)
_diffrn_measured_fraction_theta_full 0.998
_diffrn_measured_fraction_theta_max 0.998
_diffrn_radiation_monochromator graphite
_diffrn_radiation_source 'fine-focus sealed tube'
_diffrn_radiation_type MoK\a
_diffrn_radiation_wavelength 0.71073
_diffrn_reflns_av_R_equivalents 0.0712
_diffrn_reflns_av_sigmaI/netI 0.1283
_diffrn_reflns_limit_h_max 10
_diffrn_reflns_limit_h_min -9
_diffrn_reflns_limit_k_max 11
_diffrn_reflns_limit_k_min -12
_diffrn_reflns_limit_l_max 12
_diffrn_reflns_limit_l_min -12
_diffrn_reflns_number 5078
_diffrn_reflns_theta_full 25.02
_diffrn_reflns_theta_max 25.02
_diffrn_reflns_theta_min 2.50
_exptl_absorpt_coefficient_mu 4.427
_exptl_absorpt_correction_T_max 1.00000
_exptl_absorpt_correction_T_min 0.85683
_exptl_absorpt_correction_type multi-scan
_exptl_absorpt_process_details sadabs
_exptl_crystal_colour flaxen
_exptl_crystal_density_diffrn 2.212
_exptl_crystal_density_method 'not measured'
_exptl_crystal_description block
_exptl_crystal_F_000 524
_exptl_crystal_size_max 0.03
_exptl_crystal_size_mid 0.02
_exptl_crystal_size_min 0.01
_refine_diff_density_max 1.682
_refine_diff_density_min -1.143
_refine_diff_density_rms 0.247
_refine_ls_extinction_method none
_refine_ls_goodness_of_fit_ref 1.018
_refine_ls_hydrogen_treatment constr
_refine_ls_matrix_type full
_refine_ls_number_parameters 253
_refine_ls_number_reflns 2856
_refine_ls_number_restraints 720
_refine_ls_restrained_S_all 0.916
_refine_ls_R_factor_all 0.0743
_refine_ls_R_factor_gt 0.0527
_refine_ls_shift/su_max 0.000
_refine_ls_shift/su_mean 0.000
_refine_ls_structure_factor_coef Fsqd
_refine_ls_weighting_details 'calc w=1/[\s^2^(Fo^2^)+(0.0000P)^2^+0.0000P] where P=(Fo^2^+2Fc^2^)/3'
_refine_ls_weighting_scheme calc
_refine_ls_wR_factor_gt 0.0788
_refine_ls_wR_factor_ref 0.0951
_reflns_number_gt 2250
_reflns_number_total 2856
_reflns_threshold_expression >2sigma(I)
_cod_data_source_file c4ra10153g2.cif
_cod_data_source_block 1
_cod_depositor_comments
;
The following automatic conversions were performed:

'_symmetry_cell_setting' value 'Triclinic' changed to 'triclinic'
according to
/usr/data/users/saulius/crontab/automatic-downloads/rss-feeds/RSC/lib/dictionaries/cif_core.dic
dictionary named 'cif_core.dic' version 2.4.2 from 2011-04-26.

Automatic conversion script
Id: cif_fix_values 2827 2014-09-09 07:05:25Z andrius 
;
_cod_original_cell_volume 810.99(15)
_cod_original_sg_symbol_H-M P-1
_cod_database_code 7218584

loop_
_symmetry_equiv_pos_as_xyz
'x, y, z'
'-x, -y, -z'

loop_
_atom_site_label
_atom_site_type_symbol
_atom_site_fract_x
_atom_site_fract_y
_atom_site_fract_z
_atom_site_U_iso_or_equiv
_atom_site_adp_type
_atom_site_occupancy
_atom_site_symmetry_multiplicity
_atom_site_calc_flag
_atom_site_refinement_flags
Tb1 Tb 0.83723(5) 0.91225(4) -0.03855(5) 0.01555(14) Uani 1 1 d U
O1 O 0.6171(6) 0.7709(5) 0.0925(7) 0.0200(14) Uani 1 1 d U
O2 O 0.8472(7) 0.6574(5) 0.0103(7) 0.0273(15) Uani 1 1 d U
O3 O 0.8914(6) 0.1354(6) 0.0643(7) 0.0252(15) Uani 1 1 d U
O4 O 0.6658(6) 0.0767(5) 0.0723(6) 0.0174(14) Uani 1 1 d U
O5 O 0.4636(8) 0.2688(7) 0.5537(9) 0.050(2) Uani 1 1 d U
H5A H 0.5467 0.1992 0.5975 0.074 Uiso 1 1 d R
O6 O 0.3775(7) 0.0667(6) 0.5955(7) 0.0372(18) Uani 1 1 d U
O7 O 0.1259(7) 0.1852(6) 0.7996(7) 0.0226(14) Uani 1 1 d U
O8 O -0.0927(7) 0.1248(6) 0.7762(7) 0.0245(15) Uani 1 1 d U
O9 O 0.6210(6) 1.0258(6) -0.1721(7) 0.0278(16) Uani 1 1 d U
H9C H 0.5774 1.1057 -0.1610 0.033 Uiso 1 1 d R
H9A H 0.5556 0.9659 -0.1352 0.033 Uiso 1 1 d R
O10 O 0.9265(7) 0.8612(6) -0.2692(7) 0.0370(18) Uani 1 1 d U
H10B H 0.9685 0.7739 -0.2560 0.044 Uiso 1 1 d R
H10A H 0.8341 0.8801 -0.2883 0.044 Uiso 1 1 d R
O11 O 0.2229(8) 0.9198(7) 0.5091(8) 0.055(2) Uani 1 1 d .
H11D H 0.1287 0.9026 0.5506 0.066 Uiso 1 1 d R
H11A H 0.2387 0.9948 0.5172 0.066 Uiso 1 1 d R
C1 C 0.7006(11) 0.6569(9) 0.0757(10) 0.0215(19) Uani 1 1 d U
C2 C 0.6319(10) 0.5197(8) 0.1318(9) 0.0153(17) Uani 1 1 d U
C3 C 0.7225(10) 0.3967(8) 0.1054(10) 0.0198(18) Uani 1 1 d U
H3 H 0.8304 0.3958 0.0638 0.024 Uiso 1 1 d R
C4 C 0.6537(10) 0.2764(8) 0.1409(10) 0.0156(17) Uani 1 1 d U
C5 C 0.7410(10) 0.1541(8) 0.0929(10) 0.0150(18) Uani 1 1 d U
C6 C 0.4971(10) 0.2743(8) 0.2161(9) 0.0151(16) Uani 1 1 d U
H6 H 0.4511 0.1926 0.2423 0.018 Uiso 1 1 d R
C7 C 0.4069(10) 0.3926(8) 0.2536(10) 0.0195(18) Uani 1 1 d U
C8 C 0.4727(10) 0.5159(8) 0.2048(10) 0.0198(18) Uani 1 1 d U
H8 H 0.4111 0.5981 0.2208 0.024 Uiso 1 1 d R
C9 C 0.2424(9) 0.3812(7) 0.3437(10) 0.0118(16) Uani 1 1 d U
C10 C 0.2168(10) 0.2883(8) 0.4882(10) 0.0143(17) Uani 1 1 d U
C11 C 0.3567(11) 0.2010(10) 0.5520(10) 0.0244(19) Uani 1 1 d U
C12 C 0.0607(10) 0.2730(8) 0.5678(10) 0.0147(17) Uani 1 1 d U
C13 C 0.0332(10) 0.1840(8) 0.7282(10) 0.0161(18) Uani 1 1 d U
C14 C -0.0687(10) 0.3458(8) 0.5015(9) 0.0160(18) Uani 1 1 d U
H14 H -0.1715 0.3310 0.5526 0.019 Uiso 1 1 d R
C15 C -0.0449(10) 0.4395(8) 0.3606(10) 0.0177(19) Uani 1 1 d U
H15 H -0.1319 0.4910 0.3181 0.021 Uiso 1 1 d R
C16 C 0.1094(10) 0.4571(8) 0.2824(11) 0.0233(19) Uani 1 1 d U
H16 H 0.1244 0.5204 0.1875 0.028 Uiso 1 1 d R

loop_
_atom_site_aniso_label
_atom_site_aniso_U_11
_atom_site_aniso_U_22
_atom_site_aniso_U_33
_atom_site_aniso_U_23
_atom_site_aniso_U_13
_atom_site_aniso_U_12
Tb1 0.0127(3) 0.0149(2) 0.0191(3) -0.00648(19) -0.0003(2) -0.00469(17)
O1 0.010(3) 0.011(3) 0.034(4) -0.007(3) 0.001(3) 0.000(2)
O2 0.023(3) 0.016(3) 0.038(4) -0.011(3) 0.007(3) -0.007(3)
O3 0.008(3) 0.023(3) 0.031(4) -0.004(3) 0.004(3) 0.003(2)
O4 0.017(3) 0.015(3) 0.027(4) -0.013(3) -0.004(3) -0.006(2)
O5 0.034(4) 0.049(4) 0.059(5) 0.001(4) -0.023(4) -0.013(3)
O6 0.034(4) 0.029(4) 0.035(4) -0.002(3) -0.009(4) 0.007(3)
O7 0.021(3) 0.029(3) 0.018(3) -0.009(3) 0.002(3) -0.013(3)
O8 0.024(3) 0.019(3) 0.019(4) 0.005(3) 0.000(3) -0.009(3)
O9 0.021(4) 0.027(3) 0.038(5) -0.009(3) -0.009(3) -0.008(3)
O10 0.038(4) 0.040(4) 0.038(5) -0.017(4) -0.008(4) -0.009(3)
O11 0.057(5) 0.065(5) 0.046(6) -0.014(4) -0.010(5) -0.026(4)
C1 0.025(4) 0.019(4) 0.021(4) -0.009(3) -0.003(4) -0.003(3)
C2 0.015(4) 0.014(3) 0.014(4) 0.002(3) -0.006(3) -0.007(3)
C3 0.013(4) 0.013(3) 0.024(4) 0.000(3) 0.001(3) -0.001(3)
C4 0.015(4) 0.015(3) 0.017(4) -0.009(3) 0.004(3) -0.004(3)
C5 0.014(4) 0.009(4) 0.019(4) -0.004(3) -0.007(4) 0.005(3)
C6 0.020(4) 0.009(3) 0.020(4) -0.008(3) -0.007(3) -0.001(3)
C7 0.013(4) 0.017(3) 0.022(4) -0.003(3) 0.000(3) -0.001(3)
C8 0.019(4) 0.011(3) 0.027(4) -0.004(3) -0.006(3) -0.001(3)
C9 0.013(3) 0.006(3) 0.018(3) -0.007(2) 0.000(3) -0.002(2)
C10 0.016(4) 0.008(3) 0.019(4) -0.004(3) -0.004(3) -0.002(3)
C11 0.023(4) 0.030(4) 0.018(4) -0.007(3) -0.001(4) -0.003(4)
C12 0.018(4) 0.013(3) 0.018(4) -0.010(3) 0.001(3) -0.009(3)
C13 0.014(4) 0.012(4) 0.022(4) -0.009(3) 0.005(4) -0.003(3)
C14 0.015(4) 0.019(4) 0.014(4) -0.009(3) 0.004(3) -0.005(3)
C15 0.015(4) 0.022(4) 0.013(4) -0.004(3) 0.002(4) -0.005(3)
C16 0.030(4) 0.011(3) 0.025(4) -0.005(3) -0.002(4) -0.001(3)

loop_
_atom_type_symbol
_atom_type_description
_atom_type_scat_dispersion_real
_atom_type_scat_dispersion_imag
_atom_type_scat_source
C C 0.0033 0.0016 'International Tables Vol C Tables 4.2.6.8 and 6.1.1.4'
H H 0.0000 0.0000 'International Tables Vol C Tables 4.2.6.8 and 6.1.1.4'
O O 0.0106 0.0060 'International Tables Vol C Tables 4.2.6.8 and 6.1.1.4'
Tb Tb -0.1723 4.1537 'International Tables Vol C Tables 4.2.6.8 and 6.1.1.4'

loop_
_geom_angle_atom_site_label_1
_geom_angle_atom_site_label_2
_geom_angle_atom_site_label_3
_geom_angle
_geom_angle_site_symmetry_1
_geom_angle_site_symmetry_3
O3 Tb1 O7 76.9(2) 2_765 2_666
O3 Tb1 O8 79.6(2) 2_765 1_664
O7 Tb1 O8 130.0(2) 2_666 1_664
O3 Tb1 O4 124.64(19) 2_765 1_565
O7 Tb1 O4 75.58(19) 2_666 1_565
O8 Tb1 O4 82.9(2) 1_664 1_565
O3 Tb1 O2 86.85(19) 2_765 .
O7 Tb1 O2 79.7(2) 2_666 .
O8 Tb1 O2 141.9(2) 1_664 .
O4 Tb1 O2 132.7(2) 1_565 .
O3 Tb1 O9 143.4(2) 2_765 .
O7 Tb1 O9 139.3(2) 2_666 .
O8 Tb1 O9 71.3(2) 1_664 .
O4 Tb1 O9 73.69(19) 1_565 .
O2 Tb1 O9 102.61(19) . .
O3 Tb1 O1 135.23(18) 2_765 .
O7 Tb1 O1 76.4(2) 2_666 .
O8 Tb1 O1 144.11(18) 1_664 .
O4 Tb1 O1 81.66(17) 1_565 .
O2 Tb1 O1 53.43(17) . .
O9 Tb1 O1 73.37(19) . .
O3 Tb1 O10 77.3(2) 2_765 .
O7 Tb1 O10 140.75(19) 2_666 .
O8 Tb1 O10 72.5(2) 1_664 .
O4 Tb1 O10 143.65(19) 1_565 .
O2 Tb1 O10 69.8(2) . .
O9 Tb1 O10 73.3(2) . .
O1 Tb1 O10 102.9(2) . .
C1 O1 Tb1 92.9(5) . .
C1 O2 Tb1 93.9(5) . .
C5 O3 Tb1 173.8(6) . 2_765
C5 O4 Tb1 112.7(5) . 1_545
C11 O5 H5A 108.8 . .
C13 O7 Tb1 139.0(6) . 2_666
C13 O8 Tb1 134.1(5) . 1_446
Tb1 O9 H9C 110.6 . .
Tb1 O9 H9A 104.3 . .
H9C O9 H9A 110.8 . .
Tb1 O10 H10B 112.4 . .
Tb1 O10 H10A 95.8 . .
H10B O10 H10A 112.5 . .
H11D O11 H11A 110.9 . .
O1 C1 O2 119.8(8) . .
O1 C1 C2 121.2(8) . .
O2 C1 C2 119.1(7) . .
C8 C2 C3 119.1(7) . .
C8 C2 C1 120.2(7) . .
C3 C2 C1 120.6(8) . .
C4 C3 C2 120.6(8) . .
C4 C3 H3 119.7 . .
C2 C3 H3 119.6 . .
C3 C4 C6 118.9(7) . .
C3 C4 C5 121.2(8) . .
C6 C4 C5 119.8(7) . .
O4 C5 O3 120.8(7) . .
O4 C5 C4 120.2(7) . .
O3 C5 C4 118.8(7) . .
C4 C6 C7 121.5(8) . .
C4 C6 H6 119.2 . .
C7 C6 H6 119.3 . .
C8 C7 C6 118.5(8) . .
C8 C7 C9 122.1(7) . .
C6 C7 C9 119.4(7) . .
C7 C8 C2 120.9(7) . .
C7 C8 H8 119.6 . .
C2 C8 H8 119.5 . .
C16 C9 C10 118.3(8) . .
C16 C9 C7 120.2(8) . .
C10 C9 C7 121.4(7) . .
C9 C10 C12 120.2(7) . .
C9 C10 C11 118.8(8) . .
C12 C10 C11 120.9(8) . .
O6 C11 O5 120.5(8) . .
O6 C11 C10 121.4(8) . .
O5 C11 C10 118.0(8) . .
C14 C12 C10 119.9(8) . .
C14 C12 C13 120.0(8) . .
C10 C12 C13 120.0(7) . .
O7 C13 O8 127.2(9) . .
O7 C13 C12 117.8(8) . .
O8 C13 C12 114.7(8) . .
C15 C14 C12 120.2(8) . .
C15 C14 H14 120.0 . .
C12 C14 H14 119.8 . .
C14 C15 C16 119.9(8) . .
C14 C15 H15 119.9 . .
C16 C15 H15 120.1 . .
C15 C16 C9 121.3(8) . .
C15 C16 H16 119.4 . .
C9 C16 H16 119.3 . .

loop_
_geom_bond_atom_site_label_1
_geom_bond_atom_site_label_2
_geom_bond_distance
_geom_bond_site_symmetry_2
Tb1 O3 2.287(5) 2_765
Tb1 O7 2.345(6) 2_666
Tb1 O8 2.343(6) 1_664
Tb1 O4 2.393(5) 1_565
Tb1 O2 2.435(5) .
Tb1 O9 2.446(5) .
Tb1 O1 2.467(6) .
Tb1 O10 2.503(6) .
O1 C1 1.264(8) .
O2 C1 1.284(10) .
O3 C5 1.262(9) .
O3 Tb1 2.287(5) 2_765
O4 C5 1.255(9) .
O4 Tb1 2.393(5) 1_545
O5 C11 1.308(10) .
O5 H5A 0.9600 .
O6 C11 1.248(10) .
O7 C13 1.246(10) .
O7 Tb1 2.345(6) 2_666
O8 C13 1.280(9) .
O8 Tb1 2.343(6) 1_446
O9 H9C 0.8500 .
O9 H9A 0.8500 .
O10 H10B 0.8501 .
O10 H10A 0.8500 .
O11 H11D 0.8500 .
O11 H11A 0.8500 .
C1 C2 1.502(11) .
C2 C8 1.401(11) .
C2 C3 1.397(10) .
C3 C4 1.380(11) .
C3 H3 0.9300 .
C4 C6 1.387(11) .
C4 C5 1.486(10) .
C6 C7 1.404(10) .
C6 H6 0.9300 .
C7 C8 1.372(11) .
C7 C9 1.497(11) .
C8 H8 0.9300 .
C9 C16 1.398(10) .
C9 C10 1.405(12) .
C10 C12 1.406(11) .
C10 C11 1.483(11) .
C12 C14 1.392(10) .
C12 C13 1.523(12) .
C14 C15 1.379(11) .
C14 H14 0.9300 .
C15 C16 1.393(11) .
C15 H15 0.9300 .
C16 H16 0.9300 .

loop_
_geom_hbond_atom_site_label_D
_geom_hbond_atom_site_label_H
_geom_hbond_atom_site_label_A
_geom_hbond_distance_DH
_geom_hbond_distance_HA
_geom_hbond_distance_DA
_geom_hbond_angle_DHA
_geom_hbond_site_symmetry_A
O5 H5A O11 0.96 2.33 3.029(9) 129.1 2_666
O5 H5A O9 0.96 2.48 3.319(9) 145.3 1_546
O9 H9C O1 0.85 2.00 2.768(7) 149.2 2_675
O9 H9A O4 0.85 1.98 2.755(8) 150.6 2_665
O9 H9A O1 0.85 2.50 2.935(8) 112.7 .
O10 H10A O9 0.85 2.45 2.953(8) 119.1 .
O10 H10A O11 0.85 2.46 2.974(9) 119.3 2_675
O11 H11D O10 0.85 2.18 2.970(10) 155.3 1_456
O11 H11A O6 0.85 2.03 2.762(10) 143.1 1_565

loop_
_geom_torsion_atom_site_label_1
_geom_torsion_atom_site_label_2
_geom_torsion_atom_site_label_3
_geom_torsion_atom_site_label_4
_geom_torsion
_geom_torsion_site_symmetry_1
O3 Tb1 O1 C1 -33.4(6) 2_765
O7 Tb1 O1 C1 -88.2(5) 2_666
O8 Tb1 O1 C1 129.3(5) 1_664
O4 Tb1 O1 C1 -165.3(5) 1_565
O2 Tb1 O1 C1 -1.0(5) .
O9 Tb1 O1 C1 119.4(5) .
O10 Tb1 O1 C1 51.5(5) .
O3 Tb1 O2 C1 158.8(6) 2_765
O7 Tb1 O2 C1 81.6(5) 2_666
O8 Tb1 O2 C1 -132.6(5) 1_664
O4 Tb1 O2 C1 22.4(6) 1_565
O9 Tb1 O2 C1 -56.9(6) .
O1 Tb1 O2 C1 1.0(5) .
O10 Tb1 O2 C1 -123.6(6) .
Tb1 O1 C1 O2 1.7(9) .
Tb1 O1 C1 C2 -178.7(7) .
Tb1 O2 C1 O1 -1.8(9) .
Tb1 O2 C1 C2 178.7(7) .
O1 C1 C2 C8 -0.2(13) .
O2 C1 C2 C8 179.3(8) .
O1 C1 C2 C3 176.3(8) .
O2 C1 C2 C3 -4.1(13) .
C8 C2 C3 C4 4.8(13) .
C1 C2 C3 C4 -171.8(8) .
C2 C3 C4 C6 -6.3(13) .
C2 C3 C4 C5 170.2(8) .
Tb1 O4 C5 O3 -4.2(11) 1_545
Tb1 O4 C5 C4 171.2(6) 1_545
Tb1 O3 C5 O4 -99(5) 2_765
Tb1 O3 C5 C4 86(5) 2_765
C3 C4 C5 O4 -151.1(9) .
C6 C4 C5 O4 25.3(13) .
C3 C4 C5 O3 24.4(13) .
C6 C4 C5 O3 -159.2(8) .
C3 C4 C6 C7 1.5(13) .
C5 C4 C6 C7 -175.1(8) .
C4 C6 C7 C8 4.9(13) .
C4 C6 C7 C9 -175.8(8) .
C6 C7 C8 C2 -6.4(13) .
C9 C7 C8 C2 174.2(8) .
C3 C2 C8 C7 1.8(13) .
C1 C2 C8 C7 178.4(8) .
C8 C7 C9 C16 70.5(11) .
C6 C7 C9 C16 -108.9(9) .
C8 C7 C9 C10 -113.4(9) .
C6 C7 C9 C10 67.3(11) .
C16 C9 C10 C12 0.1(11) .
C7 C9 C10 C12 -176.1(7) .
C16 C9 C10 C11 176.6(7) .
C7 C9 C10 C11 0.4(11) .
C9 C10 C11 O6 -117.2(10) .
C12 C10 C11 O6 59.3(12) .
C9 C10 C11 O5 58.8(12) .
C12 C10 C11 O5 -124.7(9) .
C9 C10 C12 C14 2.5(11) .
C11 C10 C12 C14 -173.9(7) .
C9 C10 C12 C13 -174.0(7) .
C11 C10 C12 C13 9.6(11) .
Tb1 O7 C13 O8 4.6(13) 2_666
Tb1 O7 C13 C12 178.5(5) 2_666
Tb1 O8 C13 O7 -36.5(12) 1_446
Tb1 O8 C13 C12 149.4(5) 1_446
C14 C12 C13 O7 -142.2(7) .
C10 C12 C13 O7 34.3(10) .
C14 C12 C13 O8 32.5(10) .
C10 C12 C13 O8 -151.0(7) .
C10 C12 C14 C15 -3.9(11) .
C13 C12 C14 C15 172.6(7) .
C12 C14 C15 C16 2.6(12) .
C14 C15 C16 C9 0.1(12) .
C10 C9 C16 C15 -1.4(11) .
C7 C9 C16 C15 174.8(8) .
